data_2103862
loop_
_publ_author_name
'Bowes, Katharine F.'
'Ferguson, George'
'Lough, Alan J.'
'Glidewell, Christopher'

_publ_section_title
;
 Phosphonopropionic acid as a building block in supramolecular
 chemistry: salts with organic diamines
;
_journal_issue 2
_journal_name_full 'Acta Crystallographica Section B'
_journal_page_first 248
_journal_page_last 262
_journal_paper_doi 10.1107/S0108768102021237
_journal_volume 59
_journal_year 2003
_chemical_formula_moiety 'C10 H8.82 N2 0.72+, C3 H6 O5.28 P 0.72='
_chemical_formula_sum 'C52 H60 N8 O20 P4'
_chemical_formula_weight 1240.983
_chemical_name_systematic
;
4,4'-Bipyridyl--phosphonopropionic acid (1/1)
;
_space_group_IT_number 14
_symmetry_cell_setting monoclinic
_symmetry_space_group_name_Hall '-P 2yn'
_symmetry_space_group_name_H-M 'P 1 21/n 1'
_atom_sites_solution_hydrogens geom
_atom_sites_solution_primary direct
_atom_sites_solution_secondary difmap
_cell_angle_alpha 90.00
_cell_angle_beta 97.4980(18)
_cell_angle_gamma 90.00
_cell_formula_units_Z 1
_cell_length_a 11.3482(5)
_cell_length_b 6.7178(3)
_cell_length_c 17.7354(7)
_cell_measurement_reflns_used 3059
_cell_measurement_temperature 150.0(10)
_cell_measurement_theta_max 27.48
_cell_measurement_theta_min 3.25
_cell_volume 1340.50(10)
_computing_cell_refinement 'DENZO-SMN (Otwinowski & Minor, 1997)'
_computing_data_collection 'Kappa-CCD server software (Nonius, 1997)'
_computing_data_reduction 'DENZO-SMN (Otwinowski & Minor, 1997)'
_computing_molecular_graphics 'PLATON (Spek, 2002)'
_computing_publication_material 'SHELXL-97 (Sheldrick, 1997a) and PRPKAPPA (Ferguson, 1999)'
_computing_structure_refinement 'SHELXL-97 (Sheldrick, 1997a)'
_computing_structure_solution 'SHELXS-97 (Sheldrick, 1997b)'
_diffrn_ambient_temperature 150.0(10)
_diffrn_measured_fraction_theta_full 0.997
_diffrn_measured_fraction_theta_max 0.997
_diffrn_measurement_device_type Kappa-CCD
_diffrn_measurement_method '\f scans, and \w scans with \k offsets'
_diffrn_radiation_monochromator graphite
_diffrn_radiation_source 'fine-focus sealed X-ray tube'
_diffrn_radiation_type 'Mo K\a'
_diffrn_radiation_wavelength 0.71073
_diffrn_reflns_av_R_equivalents 0.060
_diffrn_reflns_av_sigmaI/netI 0.0551
_diffrn_reflns_limit_h_max 14
_diffrn_reflns_limit_h_min -14
_diffrn_reflns_limit_k_max 8
_diffrn_reflns_limit_k_min -8
_diffrn_reflns_limit_l_max 23
_diffrn_reflns_limit_l_min -22
_diffrn_reflns_number 13381
_diffrn_reflns_theta_full 27.48
_diffrn_reflns_theta_max 27.48
_diffrn_reflns_theta_min 3.25
_diffrn_standards_decay_% 0
_exptl_absorpt_coefficient_mu 0.230
_exptl_absorpt_correction_type none
_exptl_crystal_colour colourless
_exptl_crystal_density_diffrn 1.537
_exptl_crystal_density_method 'not measured'
_exptl_crystal_description plate
_exptl_crystal_F_000 648
_exptl_crystal_size_max 0.22
_exptl_crystal_size_mid 0.20
_exptl_crystal_size_min 0.08
_refine_diff_density_max 0.265
_refine_diff_density_min -0.397
_refine_ls_extinction_method none
_refine_ls_goodness_of_fit_ref 1.033
_refine_ls_hydrogen_treatment constr
_refine_ls_matrix_type full
_refine_ls_number_parameters 194
_refine_ls_number_reflns 3059
_refine_ls_number_restraints 0
_refine_ls_restrained_S_all 1.033
_refine_ls_R_factor_all 0.0702
_refine_ls_R_factor_gt 0.0418
_refine_ls_shift/su_max 0.001
_refine_ls_shift/su_mean 0.000
_refine_ls_structure_factor_coef Fsqd
_refine_ls_weighting_details 'w=1/[\s^2^(Fo^2^)+(0.0557P)^2^+0.2557P] where P=(Fo^2^+2Fc^2^)/3'
_refine_ls_weighting_scheme calc
_refine_ls_wR_factor_gt 0.1050
_refine_ls_wR_factor_ref 0.1203
_reflns_number_gt 2113
_reflns_number_total 3059
_reflns_threshold_expression >2\s(I)
_cod_data_source_file bm0061.cif
_cod_data_source_block V
_cod_original_sg_symbol_H-M 'P 21/n'
_cod_database_code 2103862
_cod_database_fobs_code 2103862

loop_
_symmetry_equiv_pos_as_xyz
'x, y, z'
'-x+1/2, y+1/2, -z+1/2'
'-x, -y, -z'
'x-1/2, -y-1/2, z-1/2'

loop_
_atom_site_label
_atom_site_fract_x
_atom_site_fract_y
_atom_site_fract_z
_atom_site_U_iso_or_equiv
_atom_site_adp_type
_atom_site_calc_flag
_atom_site_refinement_flags
_atom_site_occupancy
_atom_site_type_symbol
N11 -0.25452(14) 0.2979(2) 0.32676(9) 0.0255(4) Uani d . 1 N
C12 -0.33789(17) 0.2537(3) 0.37035(10) 0.0233(4) Uani d . 1 C
C13 -0.45783(16) 0.2444(3) 0.34295(10) 0.0221(4) Uani d . 1 C
C14 -0.49461(16) 0.2853(3) 0.26663(10) 0.0195(4) Uani d . 1 C
C15 -0.40681(17) 0.3329(3) 0.22137(11) 0.0294(5) Uani d . 1 C
C16 -0.28898(18) 0.3364(3) 0.25306(11) 0.0320(5) Uani d . 1 C
N21 -0.86140(13) 0.2691(2) 0.17454(9) 0.0236(4) Uani d . 1 N
C22 -0.77653(17) 0.2587(3) 0.12837(11) 0.0234(4) Uani d . 1 C
C23 -0.65690(16) 0.2626(3) 0.15610(10) 0.0220(4) Uani d . 1 C
C24 -0.62221(16) 0.2792(3) 0.23439(10) 0.0195(4) Uani d . 1 C
C25 -0.71148(16) 0.2900(3) 0.28117(10) 0.0219(4) Uani d . 1 C
C26 -0.82974(16) 0.2843(3) 0.24981(11) 0.0231(4) Uani d . 1 C
P1 0.36541(4) 0.25021(7) 0.53910(3) 0.01867(15) Uani d . 1 P
O1 -0.02847(12) 0.2992(3) 0.37185(8) 0.0377(4) Uani d . 1 O
O2 -0.05061(12) 0.2529(2) 0.49404(8) 0.0311(4) Uani d . 1 O
O3 0.39660(11) 0.4400(2) 0.49837(8) 0.0275(3) Uani d . 1 O
O4 0.41748(12) 0.24594(19) 0.62307(7) 0.0262(3) Uani d . 1 O
O5 0.39726(11) 0.0642(2) 0.49603(7) 0.0266(3) Uani d . 1 O
C1 0.01158(16) 0.2721(3) 0.44412(10) 0.0223(4) Uani d . 1 C
C2 0.14589(15) 0.2672(3) 0.45486(10) 0.0220(4) Uani d . 1 C
C3 0.20659(15) 0.2485(3) 0.53604(10) 0.0201(4) Uani d . 1 C
H11 -0.1790 0.3017 0.3458 0.031 Uiso calc PR 0.22(4) H
H12 -0.3140 0.2273 0.4227 0.028 Uiso calc R 1 H
H13 -0.5143 0.2106 0.3759 0.027 Uiso calc R 1 H
H15 -0.4280 0.3627 0.1690 0.035 Uiso calc R 1 H
H16 -0.2301 0.3674 0.2214 0.038 Uiso calc R 1 H
H21 -0.9370 0.2659 0.1555 0.028 Uiso calc PR 0.50 H
H22 -0.7995 0.2483 0.0751 0.028 Uiso calc R 1 H
H23 -0.5988 0.2542 0.1222 0.026 Uiso calc R 1 H
H25 -0.6912 0.3014 0.3347 0.026 Uiso calc R 1 H
H26 -0.8898 0.2914 0.2824 0.028 Uiso calc R 1 H
H1 -0.1031 0.2950 0.3658 0.057 Uiso calc PR 0.78(4) H
H3 0.4705 0.4573 0.5054 0.041 Uiso calc PR 0.50 H
H4 0.4919 0.2375 0.6267 0.039 Uiso calc PR 0.50 H
H5 0.5000 0.0000 0.5000 0.040 Uiso d S 1 H
H2A 0.1747 0.3906 0.4328 0.026 Uiso calc R 1 H
H2B 0.1716 0.1540 0.4252 0.026 Uiso calc R 1 H
H3A 0.1815 0.1230 0.5585 0.024 Uiso calc R 1 H
H3B 0.1820 0.3605 0.5667 0.024 Uiso calc R 1 H

loop_
_atom_site_aniso_label
_atom_site_aniso_U_11
_atom_site_aniso_U_22
_atom_site_aniso_U_33
_atom_site_aniso_U_12
_atom_site_aniso_U_13
_atom_site_aniso_U_23
N11 0.0174(8) 0.0324(9) 0.0257(8) 0.0002(6) -0.0010(6) 0.0015(7)
C12 0.0220(9) 0.0275(10) 0.0194(9) 0.0007(7) -0.0009(7) -0.0002(7)
C13 0.0198(9) 0.0280(10) 0.0185(9) -0.0006(7) 0.0025(7) 0.0013(7)
C14 0.0168(9) 0.0215(9) 0.0200(9) -0.0004(7) 0.0013(7) 0.0003(7)
C15 0.0210(10) 0.0455(12) 0.0212(10) -0.0002(9) 0.0013(8) 0.0047(9)
C16 0.0211(10) 0.0471(13) 0.0281(11) -0.0030(9) 0.0051(8) 0.0062(9)
N21 0.0182(8) 0.0283(9) 0.0231(8) 0.0006(6) -0.0015(6) 0.0010(6)
C22 0.0232(10) 0.0262(10) 0.0195(9) 0.0000(7) -0.0019(7) 0.0007(7)
C23 0.0206(9) 0.0264(10) 0.0188(9) -0.0005(7) 0.0022(7) -0.0004(7)
C24 0.0188(9) 0.0201(9) 0.0193(9) 0.0010(7) 0.0010(7) -0.0003(7)
C25 0.0208(9) 0.0266(10) 0.0177(9) 0.0000(7) 0.0008(7) -0.0007(7)
C26 0.0197(9) 0.0266(10) 0.0233(9) 0.0007(7) 0.0043(7) -0.0013(7)
P1 0.0126(2) 0.0240(3) 0.0191(3) 0.00014(17) 0.00073(17) 0.00022(18)
O1 0.0143(7) 0.0745(11) 0.0234(7) 0.0006(7) -0.0010(5) 0.0026(7)
O2 0.0186(7) 0.0502(9) 0.0253(7) -0.0003(6) 0.0059(6) 0.0023(6)
O3 0.0191(7) 0.0301(8) 0.0324(8) -0.0034(5) 0.0004(6) 0.0069(6)
O4 0.0184(7) 0.0377(8) 0.0211(7) 0.0002(6) -0.0025(5) 0.0008(6)
O5 0.0214(7) 0.0302(8) 0.0279(8) 0.0047(5) 0.0018(6) -0.0056(5)
C1 0.0170(9) 0.0281(10) 0.0214(9) 0.0004(7) 0.0010(7) -0.0021(7)
C2 0.0132(8) 0.0320(10) 0.0207(9) -0.0002(7) 0.0019(7) 0.0002(8)
C3 0.0143(8) 0.0269(9) 0.0189(9) 0.0000(7) 0.0016(7) -0.0005(7)

loop_
_atom_type_symbol
_atom_type_description
_atom_type_scat_dispersion_real
_atom_type_scat_dispersion_imag
_atom_type_scat_source
C C 0.0033 0.0016 'International Tables Vol C Tables 4.2.6.8 and 6.1.1.4'
H H 0.0000 0.0000 'International Tables Vol C Tables 4.2.6.8 and 6.1.1.4'
N N 0.0061 0.0033 'International Tables Vol C Tables 4.2.6.8 and 6.1.1.4'
O O 0.0106 0.0060 'International Tables Vol C Tables 4.2.6.8 and 6.1.1.4'
P P 0.1023 0.0942 'International Tables Vol C Tables 4.2.6.8 and 6.1.1.4'

loop_
_geom_angle_atom_site_label_1
_geom_angle_atom_site_label_2
_geom_angle_atom_site_label_3
_geom_angle
_geom_angle_publ_flag
C12 N11 C16 118.07(17) no
C12 N11 H11 121.0 no
C16 N11 H11 121.0 no
N11 C12 C13 123.12(17) no
N11 C12 H12 118.4 no
C13 C12 H12 118.4 no
C12 C13 C14 119.26(17) no
C12 C13 H13 120.4 no
C14 C13 H13 120.4 no
C13 C14 C15 117.31(17) no
C13 C14 C24 121.50(16) no
C15 C14 C24 121.19(17) no
C16 C15 C14 119.72(18) no
C16 C15 H15 120.1 no
C14 C15 H15 120.1 no
N11 C16 C15 122.51(18) no
N11 C16 H16 118.7 no
C15 C16 H16 118.7 no
C26 N21 C22 119.36(16) no
C26 N21 H21 120.3 no
C22 N21 H21 120.3 no
N21 C22 C23 122.03(17) no
N21 C22 H22 119.0 no
C23 C22 H22 119.0 no
C22 C23 C24 119.42(17) no
C22 C23 H23 120.3 no
C24 C23 H23 120.3 no
C25 C24 C23 117.62(16) no
C25 C24 C14 121.15(16) no
C23 C24 C14 121.23(16) no
C26 C25 C24 120.10(17) no
C26 C25 H25 119.9 no
C24 C25 H25 119.9 no
N21 C26 C25 121.47(17) no
N21 C26 H26 119.3 no
C25 C26 H26 119.3 no
O4 P1 O3 113.07(8) no
O4 P1 O5 112.58(7) no
O3 P1 O5 111.11(8) no
O4 P1 C3 106.74(8) no
O3 P1 C3 106.50(8) no
O5 P1 C3 106.31(8) no
C1 O1 H1 109.5 no
P1 O3 H3 109.5 no
P1 O4 H4 109.5 no
P1 O5 H5 122.6 no
O2 C1 O1 124.59(17) no
O2 C1 C2 125.51(17) no
O1 C1 C2 109.90(15) no
C1 C2 C3 116.53(15) no
C1 C2 H2A 108.2 no
C3 C2 H2A 108.2 no
C1 C2 H2B 108.2 no
C3 C2 H2B 108.2 no
H2A C2 H2B 107.3 no
C2 C3 P1 110.95(12) no
C2 C3 H3A 109.4 no
P1 C3 H3A 109.4 no
C2 C3 H3B 109.4 no
P1 C3 H3B 109.4 no
H3A C3 H3B 108.0 no

loop_
_geom_bond_atom_site_label_1
_geom_bond_atom_site_label_2
_geom_bond_distance
_geom_bond_publ_flag
N11 C12 1.331(2) no
N11 C16 1.340(2) no
N11 H11 0.88 no
C12 C13 1.386(3) no
C12 H12 0.95 no
C13 C14 1.391(2) no
C13 H13 0.95 no
C14 C15 1.396(3) no
C14 C24 1.486(3) no
C15 C16 1.381(3) no
C15 H15 0.95 no
C16 H16 0.95 no
N21 C26 1.340(2) no
N21 C22 1.345(2) no
N21 H21 0.88 no
C22 C23 1.382(3) no
C22 H22 0.95 no
C23 C24 1.397(2) no
C23 H23 0.95 no
C24 C25 1.393(3) no
C25 C26 1.385(3) no
C25 H25 0.95 no
C26 H26 0.95 no
P1 O4 1.5292(13) no
P1 O3 1.5293(13) no
P1 O5 1.5320(13) no
P1 C3 1.7961(18) no
O1 C1 1.315(2) no
O1 H1 0.84 no
O2 C1 1.209(2) no
O3 H3 0.84 no
O4 H4 0.84 no
O5 H5 1.2366 no
C1 C2 1.511(2) no
C2 C3 1.518(2) no
C2 H2A 0.99 no
C2 H2B 0.99 no
C3 H3A 0.99 no
C3 H3B 0.99 no

loop_
_geom_hbond_atom_site_label_D
_geom_hbond_atom_site_label_H
_geom_hbond_atom_site_label_A
_geom_hbond_site_symmetry_A
_geom_hbond_distance_DH
_geom_hbond_distance_HA
_geom_hbond_distance_DA
_geom_hbond_angle_DHA
_geom_hbond_publ_flag
O1 H1 N11 . 0.84 1.77 2.585(2) 164 y
O3 H3 O3 3_666 0.84 1.67 2.475(2) 160 y
O4 H4 N21 4_766 0.84 1.77 2.558(2) 156 y
O5 H5 O5 3_656 1.24 1.24 2.473(2) 180 y
N11 H11 O1 . 0.88 1.71 2.585(2) 173 y
N21 H21 O4 4_465 0.88 1.68 2.558(2) 177 y

loop_
_geom_torsion_atom_site_label_1
_geom_torsion_atom_site_label_2
_geom_torsion_atom_site_label_3
_geom_torsion_atom_site_label_4
_geom_torsion
_geom_torsion_publ_flag
C16 N11 C12 C13 0.5(3) no
N11 C12 C13 C14 -0.8(3) no
C12 C13 C14 C15 0.4(3) no
C12 C13 C14 C24 -179.47(16) no
C13 C14 C15 C16 0.4(3) no
C24 C14 C15 C16 -179.74(19) no
C12 N11 C16 C15 0.4(3) no
C14 C15 C16 N11 -0.8(3) no
C26 N21 C22 C23 0.2(3) no
N21 C22 C23 C24 -0.4(3) no
C22 C23 C24 C25 0.3(3) no
C22 C23 C24 C14 -179.61(16) no
C13 C14 C24 C25 18.8(3) no
C15 C14 C24 C25 -160.98(19) no
C13 C14 C24 C23 -161.26(17) no
C15 C14 C24 C23 18.9(3) no
C23 C24 C25 C26 0.0(3) no
C14 C24 C25 C26 179.91(16) no
C22 N21 C26 C25 0.1(3) no
C24 C25 C26 N21 -0.2(3) no
O2 C1 C2 C3 -3.8(3) no
O1 C1 C2 C3 176.69(16) no
C1 C2 C3 P1 -178.76(12) no
O4 P1 C3 C2 176.01(12) no
O3 P1 C3 C2 54.96(14) no
O5 P1 C3 C2 -63.60(14) no
